data_2228299
loop_
_publ_author_name
'Akhazzane, Mohamed'
'Zouihri, Hafid'
'Daran, Jean-Claude'
'Kerbal, Abdelali'
'Al Houari, Ghali'

_publ_section_title
;
 2-(4-Methoxybenzylidene)-4,4-dimethyl-3,4-dihydronaphthalen-1(2<i>H</i>)-one
;
_journal_coeditor_code DS2066
_journal_issue 12
_journal_name_full 'Acta Crystallographica Section E'
_journal_page_first o3067
_journal_paper_doi 10.1107/S1600536810044387
_journal_volume 66
_journal_year 2010
_chemical_formula_iupac 'C20 H20 O2'
_chemical_formula_moiety 'C20 H20 O2'
_chemical_formula_sum 'C20 H20 O2'
_chemical_formula_weight 292.36
_chemical_name_systematic
;
2-(4-Methoxybenzylidene)-4,4-dimethyl-3,4-dihydronaphthalen-1(2<i>H</i>)-one
;
_space_group_IT_number 14
_symmetry_cell_setting monoclinic
_symmetry_space_group_name_Hall '-P 2yn'
_symmetry_space_group_name_H-M 'P 1 21/n 1'
_atom_sites_solution_hydrogens geom
_atom_sites_solution_primary direct
_atom_sites_solution_secondary difmap
_audit_creation_method SHELXL-97
_cell_angle_alpha 90.00
_cell_angle_beta 96.5270(10)
_cell_angle_gamma 90.00
_cell_formula_units_Z 4
_cell_length_a 11.8587(3)
_cell_length_b 8.7536(2)
_cell_length_c 14.9392(4)
_cell_measurement_pressure 101
_cell_measurement_reflns_used 1852
_cell_measurement_temperature 190(2)
_cell_measurement_theta_max 25.7
_cell_measurement_theta_min 1.5
_cell_volume 1540.73(7)
_computing_cell_refinement 'SAINT (Bruker, 2005)'
_computing_data_collection 'APEX2 (Bruker, 2005)'
_computing_data_reduction 'SAINT (Bruker, 2005)'
_computing_molecular_graphics 'PLATON (Spek, 2009)'
_computing_publication_material 'publCIF (Westrip, 2010)'
_computing_structure_refinement 'SHELXL97 (Sheldrick, 2008)'
_computing_structure_solution 'SHELXS97 (Sheldrick, 2008)'
_diffrn_ambient_temperature 190(2)
_diffrn_measured_fraction_theta_full 0.998
_diffrn_measured_fraction_theta_max 0.998
_diffrn_measurement_device_type 'Bruker APEXII CCD detector'
_diffrn_measurement_method '\w and \f'
_diffrn_radiation_monochromator graphite
_diffrn_radiation_source 'fine-focus sealed tube'
_diffrn_radiation_type MoK\a
_diffrn_radiation_wavelength 0.71073
_diffrn_reflns_av_R_equivalents 0.0292
_diffrn_reflns_av_sigmaI/netI 0.0216
_diffrn_reflns_limit_h_max 14
_diffrn_reflns_limit_h_min -14
_diffrn_reflns_limit_k_max 10
_diffrn_reflns_limit_k_min -10
_diffrn_reflns_limit_l_max 18
_diffrn_reflns_limit_l_min -18
_diffrn_reflns_number 15082
_diffrn_reflns_theta_full 26.40
_diffrn_reflns_theta_max 26.40
_diffrn_reflns_theta_min 2.74
_exptl_absorpt_coefficient_mu 0.080
_exptl_absorpt_correction_type none
_exptl_crystal_colour Colourless
_exptl_crystal_density_diffrn 1.260
_exptl_crystal_density_method 'not measured'
_exptl_crystal_description Block
_exptl_crystal_F_000 624
_exptl_crystal_size_max 0.19
_exptl_crystal_size_mid 0.15
_exptl_crystal_size_min 0.13
_refine_diff_density_max 0.213
_refine_diff_density_min -0.218
_refine_ls_extinction_method none
_refine_ls_goodness_of_fit_ref 1.083
_refine_ls_hydrogen_treatment constr
_refine_ls_matrix_type full
_refine_ls_number_parameters 202
_refine_ls_number_reflns 3159
_refine_ls_number_restraints 0
_refine_ls_restrained_S_all 1.083
_refine_ls_R_factor_all 0.0460
_refine_ls_R_factor_gt 0.0390
_refine_ls_shift/su_max 0.001
_refine_ls_shift/su_mean 0.000
_refine_ls_structure_factor_coef Fsqd
_refine_ls_weighting_details 'calc w=1/[\s^2^(Fo^2^)+(0.0577P)^2^+0.2729P] where P=(Fo^2^+2Fc^2^)/3'
_refine_ls_weighting_scheme calc
_refine_ls_wR_factor_gt 0.1038
_refine_ls_wR_factor_ref 0.1080
_reflns_number_gt 2709
_reflns_number_total 3159
_reflns_threshold_expression I>2sigma(I)
_cod_data_source_file ds2066.cif
_cod_data_source_block I
_cod_original_sg_symbol_H-M 'P 21/n'
_cod_database_code 2228299
_cod_database_fobs_code 2228299

loop_
_symmetry_equiv_pos_as_xyz
'x, y, z'
'-x+1/2, y+1/2, -z+1/2'
'-x, -y, -z'
'x-1/2, -y-1/2, z-1/2'

loop_
_atom_site_type_symbol
_atom_site_label
_atom_site_fract_x
_atom_site_fract_y
_atom_site_fract_z
_atom_site_U_iso_or_equiv
_atom_site_adp_type
_atom_site_calc_flag
_atom_site_refinement_flags
_atom_site_occupancy
_atom_site_disorder_assembly
_atom_site_disorder_group
C C6 0.04770(10) 1.19124(13) 0.42407(7) 0.0258(2) Uani d . 1 . .
C C10 0.25868(10) 1.19809(13) 0.41294(7) 0.0269(3) Uani d . 1 . .
C C9 0.25676(9) 1.03468(13) 0.37763(7) 0.0270(3) Uani d . 1 . .
C C5 0.16041(10) 1.26897(13) 0.43710(7) 0.0265(3) Uani d . 1 . .
C C14 -0.07348(9) 0.83891(13) 0.29360(7) 0.0257(2) Uani d . 1 . .
C C19 -0.04025(10) 0.69666(13) 0.32854(8) 0.0291(3) Uani d . 1 . .
H H19 0.0014 0.6914 0.3851 0.035 Uiso calc R 1 . .
C C15 -0.13830(10) 0.84177(13) 0.20924(8) 0.0292(3) Uani d . 1 . .
H H15 -0.1640 0.9350 0.1849 0.035 Uiso calc R 1 . .
C C8 0.15580(9) 0.94675(12) 0.40857(8) 0.0268(3) Uani d . 1 . .
H H8A 0.1489 0.8489 0.3779 0.032 Uiso calc R 1 . .
H H8B 0.1706 0.9271 0.4727 0.032 Uiso calc R 1 . .
C C16 -0.16482(10) 0.70964(13) 0.16147(8) 0.0301(3) Uani d . 1 . .
H H16 -0.2070 0.7146 0.1051 0.036 Uiso calc R 1 . .
C C7 0.04589(9) 1.03173(12) 0.39000(7) 0.0246(2) Uani d . 1 . .
C C18 -0.06740(10) 0.56202(13) 0.28164(8) 0.0296(3) Uani d . 1 . .
H H18 -0.0445 0.4683 0.3068 0.036 Uiso calc R 1 . .
C C17 -0.12881(10) 0.56856(12) 0.19710(8) 0.0267(3) Uani d . 1 . .
C C13 -0.04948(9) 0.98441(13) 0.34094(7) 0.0264(3) Uani d . 1 . .
H H13 -0.1092 1.0539 0.3362 0.032 Uiso calc R 1 . .
C C11 0.36517(10) 0.94804(15) 0.41279(9) 0.0371(3) Uani d . 1 . .
H H11A 0.4291 0.9941 0.3892 0.056 Uiso calc R 1 . .
H H11B 0.3585 0.8434 0.3937 0.056 Uiso calc R 1 . .
H H11C 0.3757 0.9524 0.4774 0.056 Uiso calc R 1 . .
C C4 0.16424(12) 1.42072(14) 0.46707(8) 0.0349(3) Uani d . 1 . .
H H4 0.0994 1.4656 0.4850 0.042 Uiso calc R 1 . .
C C1 0.35781(11) 1.28557(16) 0.41635(9) 0.0373(3) Uani d . 1 . .
H H1 0.4238 1.2414 0.4000 0.045 Uiso calc R 1 . .
C C3 0.26285(13) 1.50403(15) 0.47021(9) 0.0423(3) Uani d . 1 . .
H H3 0.2648 1.6048 0.4900 0.051 Uiso calc R 1 . .
C C20 -0.12557(12) 0.29770(14) 0.17537(10) 0.0400(3) Uani d . 1 . .
H H20A -0.0442 0.2929 0.1850 0.060 Uiso calc R 1 . .
H H20B -0.1533 0.2225 0.1315 0.060 Uiso calc R 1 . .
H H20C -0.1561 0.2779 0.2311 0.060 Uiso calc R 1 . .
C C2 0.35928(13) 1.43660(16) 0.44363(10) 0.0448(4) Uani d . 1 . .
H H2 0.4256 1.4934 0.4441 0.054 Uiso calc R 1 . .
C C12 0.24585(12) 1.04047(16) 0.27413(8) 0.0393(3) Uani d . 1 . .
H H12A 0.1760 1.0898 0.2519 0.059 Uiso calc R 1 . .
H H12B 0.2463 0.9384 0.2507 0.059 Uiso calc R 1 . .
H H12C 0.3085 1.0968 0.2552 0.059 Uiso calc R 1 . .
O O2 -0.15974(8) 0.44573(9) 0.14344(6) 0.0359(2) Uani d . 1 . .
O O1 -0.03919(7) 1.26029(9) 0.43670(6) 0.0340(2) Uani d . 1 . .

loop_
_atom_site_aniso_label
_atom_site_aniso_U_11
_atom_site_aniso_U_22
_atom_site_aniso_U_33
_atom_site_aniso_U_12
_atom_site_aniso_U_13
_atom_site_aniso_U_23
C6 0.0308(6) 0.0244(5) 0.0221(5) 0.0023(4) 0.0030(4) 0.0019(4)
C10 0.0296(6) 0.0296(6) 0.0204(5) -0.0040(5) -0.0016(4) 0.0033(4)
C9 0.0256(6) 0.0295(6) 0.0261(6) 0.0004(4) 0.0036(4) -0.0003(4)
C5 0.0337(6) 0.0247(6) 0.0203(5) -0.0026(5) 0.0005(4) 0.0011(4)
C14 0.0221(5) 0.0262(6) 0.0288(6) -0.0014(4) 0.0036(4) -0.0002(4)
C19 0.0300(6) 0.0299(6) 0.0264(6) -0.0019(5) -0.0012(5) 0.0036(5)
C15 0.0296(6) 0.0245(6) 0.0328(6) 0.0021(5) 0.0000(5) 0.0042(5)
C8 0.0263(6) 0.0218(5) 0.0319(6) 0.0014(4) 0.0021(5) 0.0008(4)
C16 0.0328(6) 0.0306(6) 0.0258(6) -0.0017(5) -0.0018(5) 0.0018(5)
C7 0.0256(6) 0.0229(5) 0.0255(5) 0.0000(4) 0.0042(4) 0.0022(4)
C18 0.0324(6) 0.0229(6) 0.0336(6) -0.0001(4) 0.0036(5) 0.0056(5)
C17 0.0280(6) 0.0247(6) 0.0283(6) -0.0041(4) 0.0071(4) -0.0014(4)
C13 0.0257(6) 0.0240(6) 0.0297(6) 0.0023(4) 0.0041(4) 0.0016(4)
C11 0.0269(6) 0.0397(7) 0.0452(7) 0.0031(5) 0.0067(5) 0.0022(6)
C4 0.0503(8) 0.0267(6) 0.0265(6) -0.0013(5) -0.0014(5) -0.0019(5)
C1 0.0312(6) 0.0418(7) 0.0374(7) -0.0077(5) -0.0030(5) 0.0062(6)
C3 0.0624(9) 0.0276(6) 0.0333(7) -0.0121(6) -0.0102(6) -0.0015(5)
C20 0.0513(8) 0.0238(6) 0.0469(8) -0.0035(5) 0.0143(6) -0.0020(5)
C2 0.0457(8) 0.0421(8) 0.0423(8) -0.0204(6) -0.0140(6) 0.0082(6)
C12 0.0462(8) 0.0442(8) 0.0282(6) -0.0006(6) 0.0074(6) -0.0039(5)
O2 0.0481(5) 0.0256(4) 0.0338(5) -0.0052(4) 0.0031(4) -0.0038(3)
O1 0.0330(5) 0.0291(4) 0.0403(5) 0.0058(4) 0.0066(4) -0.0032(4)

loop_
_atom_type_symbol
_atom_type_description
_atom_type_scat_dispersion_real
_atom_type_scat_dispersion_imag
_atom_type_scat_source
C C 0.0033 0.0016 'International Tables Vol C Tables 4.2.6.8 and 6.1.1.4'
H H 0.0000 0.0000 'International Tables Vol C Tables 4.2.6.8 and 6.1.1.4'
O O 0.0106 0.0060 'International Tables Vol C Tables 4.2.6.8 and 6.1.1.4'

loop_
_geom_angle_atom_site_label_1
_geom_angle_atom_site_label_2
_geom_angle_atom_site_label_3
_geom_angle_site_symmetry_1
_geom_angle_site_symmetry_3
_geom_angle
_geom_angle_publ_flag
O1 C6 C7 . . 122.40(10) ?
O1 C6 C5 . . 120.69(10) ?
C7 C6 C5 . . 116.80(9) ?
C1 C10 C5 . . 117.88(11) ?
C1 C10 C9 . . 120.38(11) ?
C5 C10 C9 . . 121.60(10) ?
C10 C9 C11 . . 111.52(9) ?
C10 C9 C12 . . 108.26(10) ?
C11 C9 C12 . . 109.40(10) ?
C10 C9 C8 . . 110.32(9) ?
C11 C9 C8 . . 107.49(9) ?
C12 C9 C8 . . 109.83(10) ?
C4 C5 C10 . . 120.26(11) ?
C4 C5 C6 . . 118.02(11) ?
C10 C5 C6 . . 121.50(10) ?
C19 C14 C15 . . 117.22(10) ?
C19 C14 C13 . . 124.40(10) ?
C15 C14 C13 . . 118.32(10) ?
C14 C19 C18 . . 122.06(10) ?
C14 C19 H19 . . 119.0 ?
C18 C19 H19 . . 119.0 ?
C16 C15 C14 . . 121.43(10) ?
C16 C15 H15 . . 119.3 ?
C14 C15 H15 . . 119.3 ?
C7 C8 C9 . . 112.72(9) ?
C7 C8 H8A . . 109.0 ?
C9 C8 H8A . . 109.0 ?
C7 C8 H8B . . 109.0 ?
C9 C8 H8B . . 109.0 ?
H8A C8 H8B . . 107.8 ?
C15 C16 C17 . . 120.32(10) ?
C15 C16 H16 . . 119.8 ?
C17 C16 H16 . . 119.8 ?
C13 C7 C6 . . 117.12(10) ?
C13 C7 C8 . . 127.53(10) ?
C6 C7 C8 . . 115.13(9) ?
C17 C18 C19 . . 119.48(10) ?
C17 C18 H18 . . 120.3 ?
C19 C18 H18 . . 120.3 ?
O2 C17 C18 . . 125.49(10) ?
O2 C17 C16 . . 115.05(10) ?
C18 C17 C16 . . 119.45(10) ?
C7 C13 C14 . . 129.49(10) ?
C7 C13 H13 . . 115.3 ?
C14 C13 H13 . . 115.3 ?
C9 C11 H11A . . 109.5 ?
C9 C11 H11B . . 109.5 ?
H11A C11 H11B . . 109.5 ?
C9 C11 H11C . . 109.5 ?
H11A C11 H11C . . 109.5 ?
H11B C11 H11C . . 109.5 ?
C3 C4 C5 . . 120.70(13) ?
C3 C4 H4 . . 119.7 ?
C5 C4 H4 . . 119.7 ?
C2 C1 C10 . . 121.09(13) ?
C2 C1 H1 . . 119.5 ?
C10 C1 H1 . . 119.5 ?
C4 C3 C2 . . 119.43(12) ?
C4 C3 H3 . . 120.3 ?
C2 C3 H3 . . 120.3 ?
O2 C20 H20A . . 109.5 ?
O2 C20 H20B . . 109.5 ?
H20A C20 H20B . . 109.5 ?
O2 C20 H20C . . 109.5 ?
H20A C20 H20C . . 109.5 ?
H20B C20 H20C . . 109.5 ?
C1 C2 C3 . . 120.59(12) ?
C1 C2 H2 . . 119.7 ?
C3 C2 H2 . . 119.7 ?
C9 C12 H12A . . 109.5 ?
C9 C12 H12B . . 109.5 ?
H12A C12 H12B . . 109.5 ?
C9 C12 H12C . . 109.5 ?
H12A C12 H12C . . 109.5 ?
H12B C12 H12C . . 109.5 ?
C17 O2 C20 . . 118.20(10) ?

loop_
_geom_bond_atom_site_label_1
_geom_bond_atom_site_label_2
_geom_bond_site_symmetry_2
_geom_bond_distance
_geom_bond_publ_flag
C6 O1 . 1.2275(13) ?
C6 C7 . 1.4855(15) ?
C6 C5 . 1.4927(16) ?
C10 C1 . 1.3990(17) ?
C10 C5 . 1.4031(16) ?
C10 C9 . 1.5239(16) ?
C9 C11 . 1.5330(16) ?
C9 C12 . 1.5377(16) ?
C9 C8 . 1.5381(15) ?
C5 C4 . 1.4009(16) ?
C14 C19 . 1.3898(16) ?
C14 C15 . 1.3999(16) ?
C14 C13 . 1.4689(15) ?
C19 C18 . 1.3901(16) ?
C19 H19 . 0.9300 ?
C15 C16 . 1.3766(16) ?
C15 H15 . 0.9300 ?
C8 C7 . 1.4990(15) ?
C8 H8A . 0.9700 ?
C8 H8B . 0.9700 ?
C16 C17 . 1.3925(16) ?
C16 H16 . 0.9300 ?
C7 C13 . 1.3414(16) ?
C18 C17 . 1.3855(17) ?
C18 H18 . 0.9300 ?
C17 O2 . 1.3661(14) ?
C13 H13 . 0.9300 ?
C11 H11A . 0.9600 ?
C11 H11B . 0.9600 ?
C11 H11C . 0.9600 ?
C4 C3 . 1.3745(19) ?
C4 H4 . 0.9300 ?
C1 C2 . 1.383(2) ?
C1 H1 . 0.9300 ?
C3 C2 . 1.385(2) ?
C3 H3 . 0.9300 ?
C20 O2 . 1.4237(15) ?
C20 H20A . 0.9600 ?
C20 H20B . 0.9600 ?
C20 H20C . 0.9600 ?
C2 H2 . 0.9300 ?
C12 H12A . 0.9600 ?
C12 H12B . 0.9600 ?
C12 H12C . 0.9600 ?

loop_
_geom_hbond_atom_site_label_D
_geom_hbond_atom_site_label_H
_geom_hbond_atom_site_label_A
_geom_hbond_site_symmetry_A
_geom_hbond_distance_DH
_geom_hbond_distance_HA
_geom_hbond_distance_DA
_geom_hbond_angle_DHA
_geom_hbond_publ_flag
C13 H13 O1 . 0.93 2.44 2.8034(15) 104 yes

loop_
_cod_related_entry_id
_cod_related_entry_database
_cod_related_entry_code
1 ChemSpider 30656344
